data_7128688
loop_
_publ_author_name
'Zhang, Jiarong'
'Chen, Long'
'Dai, Xing'
'Chen, Lixi'
'Zhai, Fuwan'
'Yu, Weifeng'
'Guo, Shikai'
'Yang, Lijiang'
'Chen, Lanhua'
'Zhang, Yugang'
'He, Linwei'
'Chen, Changlun'
'Chai, Zhifang'
'Wang, Shuao'

_publ_section_title
;
 Efficient Sr-90 removal from highly alkaline solution by an ultrastable
 crystalline zirconium phosphonate.
;
_journal_issue 68
_journal_name_full 'Chemical communications (Cambridge, England)'
_journal_page_first 8452
_journal_page_last 8455
_journal_paper_doi 10.1039/d1cc02446a
_journal_volume 57
_journal_year 2021
_chemical_formula_moiety '[(CH3)2NH2]2[ZrC6H4(CH2PO3)2F2]'
_chemical_formula_sum 'C12 H2 F2 N2 O6 P2 Zr'
_chemical_formula_weight 461.32
_chemical_melting_point ?
_chemical_name_common SZ-7
_space_group_crystal_system triclinic
_space_group_IT_number 2
_space_group_name_Hall '-P 1'
_space_group_name_H-M_alt 'P -1'
_atom_sites_solution_hydrogens geom
_audit_creation_method SHELXL-2018/3
_audit_update_record
;
2021-07-22 deposited with the CCDC.	2021-07-23 downloaded from the CCDC.
;
_cell_angle_alpha 92.747(10)
_cell_angle_beta 102.575(10)
_cell_angle_gamma 107.729(10)
_cell_formula_units_Z 1
_cell_length_a 5.3254(10)
_cell_length_b 8.7035(16)
_cell_length_c 11.343(2)
_cell_measurement_reflns_used 2283
_cell_measurement_temperature 296(2)
_cell_measurement_theta_max 28.001
_cell_measurement_theta_min 2.905
_cell_volume 485.06(16)
_computing_cell_refinement 'SAINT V7.68A(Bruker D8-Venture)'
_computing_data_collection 'SMART (Bruker D8-Venture)'
_computing_data_reduction 'SAINT V7.68A(Bruker D8-Venture)'
_computing_molecular_graphics 'SHELXL-2018/3 (Sheldrick, 2018)'
_computing_publication_material Crystalmaker
_computing_structure_refinement 'SHELXL-2018/3 (Sheldrick, 2018)'
_computing_structure_solution 'SHELXT 2014/5 (Sheldrick, 2014)'
_diffrn_ambient_temperature 296(2)
_diffrn_measured_fraction_theta_full 0.995
_diffrn_measured_fraction_theta_max 0.982
_diffrn_measurement_device_type 'BRUKER apex II'
_diffrn_measurement_method '0.5 wide w/ exposures'
_diffrn_radiation_type MoK\a
_diffrn_radiation_wavelength 0.71073
_diffrn_reflns_av_R_equivalents 0.1129
_diffrn_reflns_av_unetI/netI 0.0951
_diffrn_reflns_Laue_measured_fraction_full 0.995
_diffrn_reflns_Laue_measured_fraction_max 0.982
_diffrn_reflns_limit_h_max 6
_diffrn_reflns_limit_h_min -6
_diffrn_reflns_limit_k_max 11
_diffrn_reflns_limit_k_min -11
_diffrn_reflns_limit_l_max 14
_diffrn_reflns_limit_l_min -14
_diffrn_reflns_number 11353
_diffrn_reflns_point_group_measured_fraction_full 0.995
_diffrn_reflns_point_group_measured_fraction_max 0.982
_diffrn_reflns_theta_full 25.242
_diffrn_reflns_theta_max 28.001
_diffrn_reflns_theta_min 2.905
_exptl_absorpt_coefficient_mu 0.777
_exptl_absorpt_correction_T_max 0.863
_exptl_absorpt_correction_T_min 0.498
_exptl_absorpt_correction_type multi-scan
_exptl_absorpt_process_details 'SADABS, BRUKER'
_exptl_crystal_colour colourless
_exptl_crystal_density_diffrn 1.579
_exptl_crystal_density_meas ?
_exptl_crystal_density_method 'not measured'
_exptl_crystal_description schistose
_exptl_crystal_F_000 224
_exptl_crystal_size_max 0.06
_exptl_crystal_size_mid 0.02
_exptl_crystal_size_min 0.006
_refine_diff_density_max 2.892
_refine_diff_density_min -1.242
_refine_diff_density_rms 0.271
_refine_ls_extinction_method none
_refine_ls_goodness_of_fit_ref 1.078
_refine_ls_hydrogen_treatment constr
_refine_ls_matrix_type full
_refine_ls_number_parameters 115
_refine_ls_number_reflns 2283
_refine_ls_number_restraints 0
_refine_ls_restrained_S_all 1.078
_refine_ls_R_factor_all 0.1314
_refine_ls_R_factor_gt 0.0995
_refine_ls_shift/su_max 0.000
_refine_ls_shift/su_mean 0.000
_refine_ls_structure_factor_coef Fsqd
_refine_ls_weighting_details 'w=1/[\s^2^(Fo^2^)+(0.1669P)^2^+5.3396P] where P=(Fo^2^+2Fc^2^)/3'
_refine_ls_weighting_scheme calc
_refine_ls_wR_factor_gt 0.2750
_refine_ls_wR_factor_ref 0.2953
_reflns_Friedel_coverage 0.000
_reflns_number_gt 1730
_reflns_number_total 2283
_reflns_threshold_expression 'I > 2\s(I)'
_cod_data_source_file d1cc02446a2.cif
_cod_data_source_block SZ-7
_cod_depositor_comments
;
The following automatic conversions were performed:

data item '_chemical_melting_point' value 'N/A' was changed to '?' --
the value is undefined or not given.

data item '_exptl_absorpt_correction_type' value 'MULTI-SCAN' was
changed to 'multi-scan' in accordance with the
/home/data/users/saulius/crontab/automatic-downloads/rss-feeds/RSC/lib/dictionaries/cif_core.dic
dictionary named 'cif_core.dic' version 2.4.2 last updated on
2011-04-26.

data item '_exptl_crystal_density_meas' value 'not measured' was
changed to '?' -- the value is perceived as not measured.

Automatic conversion script
Id: cif_fix_values 7556 2019-12-06 15:28:31Z antanas 

 Adding full bibliography for 7128688.cif.
;
_cod_original_cell_volume 485.05(16)
_cod_database_code 7128688
_shelx_shelxl_version_number 2018/3
_shelx_space_group_comment
;
The symmetry employed for this shelxl refinement is uniquely defined
by the following loop, which should always be used as a source of
symmetry information in preference to the above space-group names.
They are only intended as comments.
;

loop_
_space_group_symop_operation_xyz
'x, y, z'
'-x, -y, -z'

loop_
_atom_site_label
_atom_site_type_symbol
_atom_site_fract_x
_atom_site_fract_y
_atom_site_fract_z
_atom_site_U_iso_or_equiv
_atom_site_adp_type
_atom_site_occupancy
_atom_site_site_symmetry_order
_atom_site_calc_flag
_atom_site_refinement_flags_posn
_atom_site_refinement_flags_adp
_atom_site_refinement_flags_occupancy
_atom_site_disorder_assembly
_atom_site_disorder_group
P1 P -1.0099(5) -0.3614(3) -0.16386(19) 0.0227(6) Uani 1 1 d . . . . .
O3 O -0.9282(18) -0.1985(9) -0.2093(7) 0.0417(19) Uani 1 1 d . . . . .
O2 O -0.7778(16) -0.3870(11) -0.0756(8) 0.048(2) Uani 1 1 d . . . . .
O1 O -1.2488(16) -0.3793(11) -0.1038(8) 0.047(2) Uani 1 1 d . . . . .
C6 C -1.112(3) -0.5231(16) -0.2851(10) 0.048(3) Uani 1 1 d . . . . .
H6A H -0.950307 -0.528950 -0.308683 0.057 Uiso 1 1 calc R U . . .
H6B H -1.189012 -0.624129 -0.253861 0.057 Uiso 1 1 calc R U . . .
F1 F -0.6678(13) -0.6862(8) -0.1312(5) 0.0399(15) Uani 1 1 d . . . . .
Zr Zr -0.500000 -0.500000 0.000000 0.0192(4) Uani 1 2 d S . P . .
C5 C -1.776(3) -0.6029(16) -0.5207(11) 0.049(3) Uani 1 1 d . . . . .
C4 C -1.312(3) -0.5127(19) -0.3968(12) 0.054(3) Uani 1 1 d . . . . .
C3 C -1.579(3) -0.6108(19) -0.4165(12) 0.057(4) Uani 1 1 d . . . . .
C2 C -0.605(5) 0.023(3) 0.3353(17) 0.102(7) Uani 1 1 d . . . . .
C1 C -0.725(3) -0.0596(17) 0.1112(14) 0.061(4) Uani 1 1 d . . . . .
N1 N -0.615(2) 0.0773(13) 0.2113(10) 0.050(3) Uani 1 1 d . . . . .

loop_
_atom_site_aniso_label
_atom_site_aniso_U_11
_atom_site_aniso_U_22
_atom_site_aniso_U_33
_atom_site_aniso_U_23
_atom_site_aniso_U_13
_atom_site_aniso_U_12
P1 0.0273(13) 0.0220(12) 0.0188(11) 0.0043(9) 0.0040(9) 0.0089(10)
O3 0.055(5) 0.030(4) 0.036(4) 0.014(3) 0.006(3) 0.009(4)
O2 0.031(4) 0.048(5) 0.062(5) -0.010(4) -0.005(4) 0.022(4)
O1 0.037(4) 0.046(5) 0.060(5) 0.002(4) 0.023(4) 0.011(4)
C6 0.062(8) 0.049(7) 0.030(6) -0.012(5) -0.001(5) 0.028(6)
F1 0.045(4) 0.034(3) 0.028(3) -0.011(3) -0.002(3) 0.006(3)
Zr 0.0221(7) 0.0218(7) 0.0126(6) 0.0018(4) 0.0015(4) 0.0075(5)
C5 0.066(8) 0.052(8) 0.031(6) -0.002(5) 0.004(5) 0.026(7)
C4 0.066(9) 0.066(9) 0.036(6) -0.005(6) 0.001(6) 0.039(8)
C3 0.048(8) 0.071(9) 0.043(7) -0.006(6) -0.007(6) 0.022(7)
C2 0.133(19) 0.132(19) 0.049(10) 0.014(11) 0.015(11) 0.058(16)
C1 0.064(9) 0.045(8) 0.062(8) -0.013(7) 0.007(7) 0.011(7)
N1 0.062(7) 0.040(6) 0.047(6) 0.009(5) 0.006(5) 0.019(5)

loop_
_atom_type_symbol
_atom_type_description
_atom_type_scat_dispersion_real
_atom_type_scat_dispersion_imag
_atom_type_scat_source
C C 0.0033 0.0016 'International Tables Vol C Tables 4.2.6.8 and 6.1.1.4'
N N 0.0061 0.0033 'International Tables Vol C Tables 4.2.6.8 and 6.1.1.4'
O O 0.0106 0.0060 'International Tables Vol C Tables 4.2.6.8 and 6.1.1.4'
F F 0.0171 0.0103 'International Tables Vol C Tables 4.2.6.8 and 6.1.1.4'
P P 0.1023 0.0942 'International Tables Vol C Tables 4.2.6.8 and 6.1.1.4'
Zr Zr -2.9673 0.5597 'International Tables Vol C Tables 4.2.6.8 and 6.1.1.4'
H H 0.0000 0.0000 'International Tables Vol C Tables 4.2.6.8 and 6.1.1.4'

loop_
_geom_angle_atom_site_label_1
_geom_angle_atom_site_label_2
_geom_angle_atom_site_label_3
_geom_angle
_geom_angle_site_symmetry_1
_geom_angle_site_symmetry_3
_geom_angle_publ_flag
O2 P1 O3 111.7(5) . . ?
O2 P1 O1 109.7(5) . . ?
O3 P1 O1 110.6(5) . . ?
O2 P1 C6 105.2(5) . . ?
O3 P1 C6 111.3(6) . . ?
O1 P1 C6 108.3(6) . . ?
P1 O2 Zr 158.3(5) . . ?
P1 O1 Zr 150.8(6) . 1_455 ?
C4 C6 P1 116.8(9) . . ?
F1 Zr F1 180.0(3) . 2_445 ?
F1 Zr O1 89.8(3) . 2_345 ?
F1 Zr O1 90.2(3) 2_445 2_345 ?
F1 Zr O1 90.2(3) . 1_655 ?
F1 Zr O1 89.8(3) 2_445 1_655 ?
O1 Zr O1 180.0 2_345 1_655 ?
F1 Zr O2 88.6(3) . 2_445 ?
F1 Zr O2 91.4(3) 2_445 2_445 ?
O1 Zr O2 88.6(4) 2_345 2_445 ?
O1 Zr O2 91.4(4) 1_655 2_445 ?
F1 Zr O2 91.4(3) . . ?
F1 Zr O2 88.6(3) 2_445 . ?
O1 Zr O2 91.4(4) 2_345 . ?
O1 Zr O2 88.6(4) 1_655 . ?
O2 Zr O2 180.0 2_445 . ?
C3 C5 C4 117.8(14) . 2_244 ?
C3 C4 C5 121.8(12) . 2_244 ?
C3 C4 C6 118.7(14) . . ?
C5 C4 C6 119.4(14) 2_244 . ?
C4 C3 C5 120.3(15) . . ?
C1 N1 C2 113.2(13) . . ?

loop_
_geom_bond_atom_site_label_1
_geom_bond_atom_site_label_2
_geom_bond_distance
_geom_bond_site_symmetry_2
_geom_bond_publ_flag
P1 O2 1.493(8) . ?
P1 O3 1.502(8) . ?
P1 O1 1.541(8) . ?
P1 C6 1.785(11) . ?
O2 Zr 2.075(8) . ?
O1 Zr 2.056(8) 1_455 ?
C6 C4 1.494(17) . ?
F1 Zr 1.987(6) . ?
C5 C3 1.419(17) . ?
C5 C4 1.45(2) 2_244 ?
C4 C3 1.38(2) . ?
C2 N1 1.50(2) . ?
C1 N1 1.486(17) . ?
